data_7008236
loop_
_publ_author_name
'Hu, Sheng'
'Tong, Ming-Liang'

_publ_section_title
;
 Rational design and construction of the first tetrahedral net with
 photoluminescent Cu4I4 cubane cluster as the tetrahedral node.
;
_journal_issue 7
_journal_name_full 'Dalton transactions (Cambridge, England : 2003)'
_journal_page_first 1165
_journal_page_last 1167
_journal_paper_doi 10.1039/b500015g
_journal_year 2005
_chemical_formula_sum 'C44 H36 Cu4 I4 N4'
_chemical_formula_weight 1382.53
_chemical_name_systematic
;
?
;
_space_group_IT_number 19
_symmetry_cell_setting orthorhombic
_symmetry_space_group_name_Hall 'P 2ac 2ab'
_symmetry_space_group_name_H-M 'P 21 21 21'
_atom_sites_solution_hydrogens geom
_atom_sites_solution_primary direct
_atom_sites_solution_secondary difmap
_audit_creation_method SHELXL-97
_cell_angle_alpha 90.00
_cell_angle_beta 90.00
_cell_angle_gamma 90.00
_cell_formula_units_Z 4
_cell_length_a 13.8429(11)
_cell_length_b 14.1182(13)
_cell_length_c 23.351(2)
_cell_measurement_reflns_used 19906
_cell_measurement_temperature 293(2)
_cell_measurement_theta_max 28.31
_cell_measurement_theta_min 1.69
_cell_volume 4563.6(7)
_computing_cell_refinement 'SAINT-PLUS, Ver. 6.0, 1997'
_computing_data_collection 'SMART, 1998.'
_computing_data_reduction 'SAINT-PLUS, Ver. 6.0, 1997'
_computing_molecular_graphics 'XP, Ver. 6.10, Bruker AXS Inc., 2000'
_computing_publication_material 'SHELXTL-Bruker AXS Inc., 1998'
_computing_structure_refinement 'SHELXL-97 (Sheldrick, 1997)'
_computing_structure_solution 'SHELXS-97 (Sheldrick, 1990)'
_diffrn_ambient_temperature 293(2)
_diffrn_measured_fraction_theta_full 0.931
_diffrn_measured_fraction_theta_max 0.931
_diffrn_measurement_device_type 'Bruker Apex CCD'
_diffrn_measurement_method '\w scan'
_diffrn_radiation_monochromator graphite
_diffrn_radiation_source 'fine-focus sealed tube'
_diffrn_radiation_type MoK\a
_diffrn_radiation_wavelength 0.71073
_diffrn_reflns_av_R_equivalents 0.0464
_diffrn_reflns_av_sigmaI/netI 0.0871
_diffrn_reflns_limit_h_max 17
_diffrn_reflns_limit_h_min -10
_diffrn_reflns_limit_k_max 17
_diffrn_reflns_limit_k_min -17
_diffrn_reflns_limit_l_max 18
_diffrn_reflns_limit_l_min -30
_diffrn_reflns_number 19906
_diffrn_reflns_theta_full 28.31
_diffrn_reflns_theta_max 28.31
_diffrn_reflns_theta_min 1.69
_diffrn_standards_decay_% 0
_exptl_absorpt_coefficient_mu 4.579
_exptl_absorpt_correction_T_max 0.577
_exptl_absorpt_correction_T_min 0.387
_exptl_absorpt_correction_type SADABS
_exptl_crystal_colour 'pale yellow'
_exptl_crystal_density_diffrn 2.012
_exptl_crystal_density_method 'not measured'
_exptl_crystal_description polyhedral
_exptl_crystal_F_000 2624
_exptl_crystal_size_max 0.26
_exptl_crystal_size_mid 0.18
_exptl_crystal_size_min 0.12
_refine_diff_density_max 1.036
_refine_diff_density_min -0.661
_refine_diff_density_rms 0.127
_refine_ls_abs_structure_details 'Flack H D (1983), Acta Cryst. A39, 876-881'
_refine_ls_abs_structure_Flack -0.01(3)
_refine_ls_extinction_method none
_refine_ls_goodness_of_fit_ref 1.013
_refine_ls_hydrogen_treatment constr
_refine_ls_matrix_type full
_refine_ls_number_parameters 493
_refine_ls_number_reflns 10077
_refine_ls_number_restraints 36
_refine_ls_restrained_S_all 1.016
_refine_ls_R_factor_all 0.0957
_refine_ls_R_factor_gt 0.0615
_refine_ls_shift/su_max 0.001
_refine_ls_shift/su_mean 0.000
_refine_ls_structure_factor_coef Fsqd
_refine_ls_weighting_details 'calc w=1/[\s^2^(Fo^2^)+(0.0424P)^2^+0.0000P] where P=(Fo^2^+2Fc^2^)/3'
_refine_ls_weighting_scheme calc
_refine_ls_wR_factor_gt 0.1088
_refine_ls_wR_factor_ref 0.1211
_reflns_number_gt 6911
_reflns_number_total 10077
_reflns_threshold_expression >2sigma(I)
_cod_data_source_file b500015g.txt
_cod_data_source_block complex1
_cod_original_cell_volume 4563.7(7)
_cod_original_sg_symbol_H-M P2(1)2(1)2(1)
_cod_database_code 7008236

loop_
_symmetry_equiv_pos_as_xyz
'x, y, z'
'-x+1/2, -y, z+1/2'
'-x, y+1/2, -z+1/2'
'x+1/2, -y+1/2, -z'

loop_
_atom_site_label
_atom_site_type_symbol
_atom_site_fract_x
_atom_site_fract_y
_atom_site_fract_z
_atom_site_U_iso_or_equiv
_atom_site_adp_type
_atom_site_occupancy
_atom_site_symmetry_multiplicity
_atom_site_calc_flag
_atom_site_refinement_flags
_atom_site_disorder_assembly
_atom_site_disorder_group
I1 I 0.53523(5) 0.43796(5) 0.24188(3) 0.0548(2) Uani 1 1 d . . .
I2 I 0.84558(4) 0.52999(5) 0.23080(3) 0.05204(19) Uani 1 1 d . . .
I3 I 0.62251(5) 0.70863(5) 0.32174(4) 0.0595(2) Uani 1 1 d . . .
I4 I 0.72875(6) 0.43343(6) 0.39805(4) 0.0635(2) Uani 1 1 d . . .
Cu1 Cu 0.66040(9) 0.58374(10) 0.23717(6) 0.0578(4) Uani 1 1 d . . .
Cu2 Cu 0.76636(10) 0.58515(10) 0.33369(7) 0.0631(4) Uani 1 1 d . . .
Cu3 Cu 0.58573(9) 0.52477(11) 0.33943(7) 0.0661(4) Uani 1 1 d . . .
Cu4 Cu 0.71595(10) 0.41708(9) 0.28333(7) 0.0638(4) Uani 1 1 d . . .
N1 N 0.6321(6) 0.6521(6) 0.1624(4) 0.052(2) Uani 1 1 d . . .
N2 N 0.8786(7) 0.6589(7) 0.3691(4) 0.060(3) Uani 1 1 d . . .
N3 N 0.4690(6) 0.5260(7) 0.3922(4) 0.064(3) Uani 1 1 d . . .
N4 N 0.7543(6) 0.2811(6) 0.2658(4) 0.051(2) Uani 1 1 d . . .
C1 C 0.5637(8) 0.7135(9) 0.1561(6) 0.070(4) Uani 1 1 d . . .
H1 H 0.5263 0.7268 0.1882 0.085 Uiso 1 1 calc R . .
C2 C 0.5411(8) 0.7609(8) 0.1066(5) 0.065(3) Uani 1 1 d . . .
H2 H 0.4914 0.8052 0.1067 0.078 Uiso 1 1 calc R . .
C3 C 0.5918(7) 0.7432(7) 0.0566(5) 0.048(3) Uani 1 1 d . . .
C4 C 0.6629(9) 0.6783(9) 0.0630(5) 0.066(3) Uani 1 1 d . . .
H4 H 0.6997 0.6625 0.0311 0.079 Uiso 1 1 calc R . .
C5 C 0.6836(8) 0.6343(9) 0.1143(6) 0.065(3) Uani 1 1 d . . .
H5 H 0.7344 0.5913 0.1159 0.078 Uiso 1 1 calc R . .
C6 C 0.5709(9) 0.7906(8) 0.0023(5) 0.055(3) Uani 1 1 d . . .
C7 C 0.4823(9) 0.8294(10) -0.0080(6) 0.080(4) Uani 1 1 d . . .
H7 H 0.4339 0.8227 0.0193 0.096 Uiso 1 1 calc R . .
C8 C 0.4627(14) 0.8780(13) -0.0577(8) 0.113(6) Uani 1 1 d . . .
H8 H 0.4027 0.9061 -0.0637 0.136 Uiso 1 1 calc R . .
C9 C 0.5358(14) 0.8838(13) -0.0991(7) 0.102(5) Uani 1 1 d . . .
H9 H 0.5230 0.9131 -0.1340 0.122 Uiso 1 1 calc R . .
C10 C 0.6246(14) 0.8475(12) -0.0891(7) 0.103(5) Uani 1 1 d . . .
H10 H 0.6732 0.8544 -0.1164 0.124 Uiso 1 1 calc R . .
C11 C 0.6432(11) 0.8009(10) -0.0391(6) 0.087(4) Uani 1 1 d . . .
H11 H 0.7043 0.7757 -0.0326 0.104 Uiso 1 1 calc R . .
C12 C 0.9059(9) 0.7413(9) 0.3495(5) 0.071(4) Uani 1 1 d . . .
H12 H 0.8675 0.7705 0.3220 0.085 Uiso 1 1 calc R . .
C13 C 0.9865(9) 0.7865(9) 0.3668(5) 0.069(3) Uani 1 1 d . . .
H13 H 1.0011 0.8459 0.3519 0.083 Uiso 1 1 calc R . .
C14 C 1.0467(8) 0.7462(8) 0.4059(5) 0.056(3) Uani 1 1 d . . .
C15 C 1.0182(8) 0.6620(9) 0.4296(6) 0.068(4) Uani 1 1 d . . .
H15 H 1.0533 0.6338 0.4589 0.082 Uiso 1 1 calc R . .
C16 C 0.9357(8) 0.6203(8) 0.4083(5) 0.062(3) Uani 1 1 d . . .
H16 H 0.9187 0.5610 0.4224 0.074 Uiso 1 1 calc R . .
C17 C 1.1391(6) 0.7881(7) 0.4247(4) 0.066(3) Uani 1 1 d GU . .
C18 C 1.2004(8) 0.8296(8) 0.3847(3) 0.124(6) Uani 1 1 d GU . .
H18 H 1.1826 0.8317 0.3463 0.149 Uiso 1 1 calc R . .
C19 C 1.2881(7) 0.8678(8) 0.4021(5) 0.141(7) Uani 1 1 d GU . .
H19 H 1.3291 0.8955 0.3754 0.170 Uiso 1 1 calc R . .
C20 C 1.3147(6) 0.8645(8) 0.4595(6) 0.120(6) Uani 1 1 d GU . .
H20 H 1.3734 0.8901 0.4711 0.144 Uiso 1 1 calc R . .
C21 C 1.2534(8) 0.8231(9) 0.4995(4) 0.128(6) Uani 1 1 d GU . .
H21 H 1.2712 0.8210 0.5379 0.153 Uiso 1 1 calc R . .
C22 C 1.1657(7) 0.7849(7) 0.4821(4) 0.111(5) Uani 1 1 d GU . .
H22 H 1.1247 0.7572 0.5088 0.134 Uiso 1 1 calc R . .
C23 C 0.4708(11) 0.5639(12) 0.4421(8) 0.124(7) Uani 1 1 d . . .
H23 H 0.5264 0.5962 0.4528 0.149 Uiso 1 1 calc R . .
C24 C 0.3942(11) 0.5598(13) 0.4816(7) 0.114(7) Uani 1 1 d . . .
H24 H 0.4023 0.5823 0.5187 0.137 Uiso 1 1 calc R . .
C25 C 0.3076(7) 0.5225(8) 0.4647(5) 0.054(3) Uani 1 1 d . . .
C26 C 0.3067(8) 0.4806(10) 0.4113(5) 0.073(4) Uani 1 1 d . . .
H26 H 0.2509 0.4508 0.3985 0.087 Uiso 1 1 calc R . .
C27 C 0.3879(7) 0.4823(10) 0.3764(5) 0.070(4) Uani 1 1 d . . .
H27 H 0.3856 0.4522 0.3410 0.084 Uiso 1 1 calc R . .
C28 C 0.2220(9) 0.5130(8) 0.5047(5) 0.059(3) Uani 1 1 d . . .
C29 C 0.1453(10) 0.4558(10) 0.4905(7) 0.089(5) Uani 1 1 d . . .
H29 H 0.1462 0.4222 0.4563 0.107 Uiso 1 1 calc R . .
C30 C 0.0686(10) 0.4479(11) 0.5260(7) 0.091(5) Uani 1 1 d . . .
H30 H 0.0173 0.4088 0.5159 0.110 Uiso 1 1 calc R . .
C31 C 0.0657(14) 0.4960(12) 0.5756(8) 0.114(6) Uani 1 1 d . . .
H31 H 0.0115 0.4925 0.5990 0.137 Uiso 1 1 calc R . .
C32 C 0.1420(14) 0.5493(12) 0.5911(8) 0.117(6) Uani 1 1 d . . .
H32 H 0.1424 0.5783 0.6268 0.141 Uiso 1 1 calc R . .
C33 C 0.2180(11) 0.5612(11) 0.5555(6) 0.095(5) Uani 1 1 d . . .
H33 H 0.2677 0.6023 0.5655 0.114 Uiso 1 1 calc R . .
C34 C 0.6911(8) 0.2130(9) 0.2562(6) 0.081(4) Uani 1 1 d . . .
H34 H 0.6259 0.2281 0.2589 0.097 Uiso 1 1 calc R . .
C35 C 0.7146(7) 0.1226(8) 0.2427(6) 0.073(4) Uani 1 1 d . . .
H35 H 0.6660 0.0783 0.2364 0.087 Uiso 1 1 calc R . .
C36 C 0.8084(7) 0.0963(7) 0.2383(5) 0.049(3) Uani 1 1 d . . .
C37 C 0.8765(7) 0.1659(7) 0.2493(5) 0.052(3) Uani 1 1 d . . .
H37 H 0.9421 0.1521 0.2471 0.062 Uiso 1 1 calc R . .
C38 C 0.8470(8) 0.2536(7) 0.2632(5) 0.061(3) Uani 1 1 d . . .
H38 H 0.8941 0.2984 0.2718 0.074 Uiso 1 1 calc R . .
C39 C 0.8365(7) -0.0022(7) 0.2193(5) 0.049(3) Uani 1 1 d . . .
C40 C 0.7811(7) -0.0814(7) 0.2317(5) 0.053(3) Uani 1 1 d . . .
H40 H 0.7261 -0.0753 0.2542 0.063 Uiso 1 1 calc R . .
C41 C 0.8068(9) -0.1687(8) 0.2108(6) 0.065(3) Uani 1 1 d . . .
H41 H 0.7674 -0.2205 0.2186 0.077 Uiso 1 1 calc R . .
C42 C 0.8874(9) -0.1816(8) 0.1792(6) 0.070(4) Uani 1 1 d . . .
H42 H 0.9041 -0.2415 0.1659 0.084 Uiso 1 1 calc R . .
C43 C 0.9441(9) -0.1047(9) 0.1672(5) 0.070(3) Uani 1 1 d . . .
H43 H 0.9998 -0.1130 0.1455 0.084 Uiso 1 1 calc R . .
C44 C 0.9210(8) -0.0149(8) 0.1864(5) 0.057(3) Uani 1 1 d . . .
H44 H 0.9605 0.0364 0.1777 0.069 Uiso 1 1 calc R . .

loop_
_atom_site_aniso_label
_atom_site_aniso_U_11
_atom_site_aniso_U_22
_atom_site_aniso_U_33
_atom_site_aniso_U_23
_atom_site_aniso_U_13
_atom_site_aniso_U_12
I1 0.0418(4) 0.0578(4) 0.0649(5) -0.0053(4) -0.0016(3) -0.0072(3)
I2 0.0388(3) 0.0562(4) 0.0612(5) -0.0005(4) 0.0059(3) -0.0004(3)
I3 0.0623(5) 0.0473(4) 0.0690(6) -0.0042(4) 0.0066(4) 0.0101(3)
I4 0.0659(5) 0.0612(5) 0.0634(5) 0.0118(4) -0.0065(4) -0.0009(4)
Cu1 0.0548(8) 0.0589(8) 0.0596(9) 0.0077(7) 0.0027(7) 0.0011(6)
Cu2 0.0554(8) 0.0657(9) 0.0682(10) -0.0017(8) -0.0121(7) -0.0085(7)
Cu3 0.0500(8) 0.0758(10) 0.0724(11) -0.0001(9) 0.0137(7) -0.0073(7)
Cu4 0.0601(9) 0.0466(8) 0.0845(12) -0.0071(7) 0.0055(8) 0.0030(6)
N1 0.055(6) 0.050(5) 0.050(6) -0.006(4) 0.007(5) -0.004(4)
N2 0.063(6) 0.067(6) 0.050(6) 0.004(5) -0.015(5) 0.008(5)
N3 0.053(6) 0.068(6) 0.070(7) -0.006(6) 0.014(5) -0.018(5)
N4 0.055(5) 0.042(5) 0.058(6) -0.010(4) 0.008(4) -0.007(4)
C1 0.045(7) 0.095(10) 0.071(9) -0.001(8) 0.014(6) 0.029(7)
C2 0.061(7) 0.066(8) 0.068(9) 0.002(7) 0.000(7) 0.020(6)
C3 0.051(6) 0.047(6) 0.047(7) -0.007(5) 0.000(5) -0.001(5)
C4 0.061(8) 0.093(10) 0.045(7) -0.002(7) 0.005(6) 0.013(7)
C5 0.043(7) 0.082(9) 0.070(9) -0.005(7) 0.000(6) 0.017(6)
C6 0.069(8) 0.060(7) 0.037(6) -0.013(6) -0.005(6) -0.001(6)
C7 0.060(9) 0.109(11) 0.072(10) 0.021(9) -0.015(7) 0.017(7)
C8 0.128(16) 0.121(14) 0.090(14) 0.003(11) -0.046(12) 0.013(12)
C9 0.115(14) 0.126(14) 0.065(11) 0.010(10) -0.032(10) -0.015(12)
C10 0.124(15) 0.116(13) 0.069(11) 0.009(10) 0.008(10) 0.018(11)
C11 0.109(12) 0.093(10) 0.059(9) 0.005(8) -0.005(9) 0.018(9)
C12 0.073(8) 0.071(8) 0.069(9) 0.022(7) -0.034(7) -0.011(7)
C13 0.084(9) 0.061(8) 0.062(8) 0.012(7) -0.023(7) -0.020(7)
C14 0.061(7) 0.051(7) 0.056(8) -0.007(6) -0.010(6) -0.007(6)
C15 0.069(8) 0.059(8) 0.077(10) 0.008(7) -0.026(7) -0.014(6)
C16 0.057(7) 0.055(7) 0.074(9) -0.004(6) 0.000(6) 0.004(6)
C17 0.073(7) 0.074(6) 0.053(6) 0.005(6) -0.016(5) -0.014(6)
C18 0.120(9) 0.137(10) 0.115(10) 0.016(8) -0.014(8) -0.038(8)
C19 0.132(10) 0.159(10) 0.133(10) 0.015(8) -0.001(8) -0.048(8)
C20 0.114(9) 0.131(9) 0.114(10) 0.005(8) -0.012(8) -0.042(8)
C21 0.133(10) 0.130(10) 0.119(10) 0.000(8) -0.017(8) -0.019(8)
C22 0.111(8) 0.123(9) 0.101(9) -0.013(8) -0.017(7) -0.012(8)
C23 0.097(11) 0.151(16) 0.123(15) -0.079(13) 0.037(11) -0.085(11)
C24 0.101(12) 0.156(16) 0.086(12) -0.070(11) 0.042(9) -0.059(11)
C25 0.050(6) 0.050(6) 0.063(8) 0.005(6) -0.007(5) 0.000(5)
C26 0.051(7) 0.112(11) 0.055(8) -0.026(8) 0.007(6) 0.005(7)
C27 0.043(6) 0.114(11) 0.053(8) -0.023(7) 0.003(6) -0.012(7)
C28 0.070(8) 0.051(7) 0.057(8) 0.008(6) 0.016(6) 0.016(6)
C29 0.075(9) 0.092(11) 0.099(11) -0.029(9) 0.038(8) -0.020(8)
C30 0.072(9) 0.098(11) 0.104(13) 0.010(10) 0.039(9) -0.013(8)
C31 0.126(15) 0.101(13) 0.116(16) -0.004(11) 0.073(13) 0.007(11)
C32 0.136(15) 0.109(13) 0.107(14) -0.052(11) 0.062(12) -0.010(12)
C33 0.109(12) 0.107(12) 0.068(10) -0.032(9) 0.022(9) 0.006(10)
C34 0.041(6) 0.066(8) 0.137(13) -0.036(9) 0.026(7) 0.000(6)
C35 0.034(6) 0.045(6) 0.140(13) -0.023(7) 0.018(7) -0.011(5)
C36 0.042(6) 0.052(6) 0.052(7) 0.009(5) -0.007(5) -0.010(5)
C37 0.035(5) 0.053(6) 0.068(8) 0.001(6) -0.002(5) 0.001(5)
C38 0.046(6) 0.049(6) 0.089(9) 0.008(6) -0.010(6) -0.010(5)
C39 0.042(6) 0.051(6) 0.054(7) -0.007(5) -0.006(5) 0.006(5)
C40 0.056(6) 0.040(6) 0.063(7) 0.009(5) 0.011(6) -0.011(5)
C41 0.074(8) 0.036(6) 0.084(10) 0.003(6) -0.006(7) -0.017(6)
C42 0.075(9) 0.048(7) 0.088(10) -0.013(7) -0.009(8) 0.010(6)
C43 0.076(9) 0.075(9) 0.060(9) -0.002(7) 0.002(7) 0.016(7)
C44 0.051(6) 0.051(7) 0.069(8) -0.001(6) -0.007(6) -0.002(5)

loop_
_atom_type_symbol
_atom_type_description
_atom_type_scat_dispersion_real
_atom_type_scat_dispersion_imag
_atom_type_scat_source
C C 0.0033 0.0016 'International Tables Vol C Tables 4.2.6.8 and 6.1.1.4'
H H 0.0000 0.0000 'International Tables Vol C Tables 4.2.6.8 and 6.1.1.4'
N N 0.0061 0.0033 'International Tables Vol C Tables 4.2.6.8 and 6.1.1.4'
Cu Cu 0.3201 1.2651 'International Tables Vol C Tables 4.2.6.8 and 6.1.1.4'
I I -0.4742 1.8119 'International Tables Vol C Tables 4.2.6.8 and 6.1.1.4'

loop_
_geom_angle_atom_site_label_1
_geom_angle_atom_site_label_2
_geom_angle_atom_site_label_3
_geom_angle
_geom_angle_site_symmetry_1
_geom_angle_site_symmetry_3
_geom_angle_publ_flag
Cu3 I1 Cu1 61.13(5) . . ?
Cu3 I1 Cu4 60.21(4) . . ?
Cu1 I1 Cu4 60.11(4) . . ?
Cu1 I2 Cu4 60.33(4) . . ?
Cu1 I2 Cu2 59.34(4) . . ?
Cu4 I2 Cu2 60.34(5) . . ?
Cu2 I3 Cu3 59.40(4) . . ?
Cu2 I3 Cu1 60.22(5) . . ?
Cu3 I3 Cu1 61.08(5) . . ?
Cu2 I4 Cu4 61.42(5) . . ?
Cu2 I4 Cu3 58.67(4) . . ?
Cu4 I4 Cu3 59.63(5) . . ?
N1 Cu1 I2 105.8(2) . . ?
N1 Cu1 Cu2 145.2(2) . . ?
I2 Cu1 Cu2 61.74(5) . . ?
N1 Cu1 I1 105.9(2) . . ?
I2 Cu1 I1 113.68(5) . . ?
Cu2 Cu1 I1 108.81(6) . . ?
N1 Cu1 I3 106.3(3) . . ?
I2 Cu1 I3 114.32(5) . . ?
Cu2 Cu1 I3 59.20(5) . . ?
I1 Cu1 I3 110.15(5) . . ?
N1 Cu1 Cu4 144.2(3) . . ?
I2 Cu1 Cu4 60.17(4) . . ?
Cu2 Cu1 Cu4 61.09(5) . . ?
I1 Cu1 Cu4 60.05(4) . . ?
I3 Cu1 Cu4 109.43(6) . . ?
N1 Cu1 Cu3 145.3(2) . . ?
I2 Cu1 Cu3 108.93(6) . . ?
Cu2 Cu1 Cu3 58.40(5) . . ?
I1 Cu1 Cu3 59.20(5) . . ?
I3 Cu1 Cu3 59.07(5) . . ?
Cu4 Cu1 Cu3 59.55(5) . . ?
N2 Cu2 Cu3 149.5(3) . . ?
N2 Cu2 I3 106.1(3) . . ?
Cu3 Cu2 I3 60.60(5) . . ?
N2 Cu2 I4 109.2(3) . . ?
Cu3 Cu2 I4 61.85(5) . . ?
I3 Cu2 I4 116.04(6) . . ?
N2 Cu2 Cu1 139.2(3) . . ?
Cu3 Cu2 Cu1 61.60(5) . . ?
I3 Cu2 Cu1 60.58(5) . . ?
I4 Cu2 Cu1 111.08(6) . . ?
N2 Cu2 Cu4 143.9(3) . . ?
Cu3 Cu2 Cu4 60.11(5) . . ?
I3 Cu2 Cu4 109.38(6) . . ?
I4 Cu2 Cu4 59.77(5) . . ?
Cu1 Cu2 Cu4 59.65(5) . . ?
N2 Cu2 I2 101.2(3) . . ?
Cu3 Cu2 I2 109.24(6) . . ?
I3 Cu2 I2 113.06(6) . . ?
I4 Cu2 I2 110.01(6) . . ?
Cu1 Cu2 I2 58.92(5) . . ?
Cu4 Cu2 I2 58.78(5) . . ?
N3 Cu3 Cu2 141.2(3) . . ?
N3 Cu3 I3 103.7(3) . . ?
Cu2 Cu3 I3 60.00(5) . . ?
N3 Cu3 I1 108.2(3) . . ?
Cu2 Cu3 I1 110.55(6) . . ?
I3 Cu3 I1 111.22(6) . . ?
N3 Cu3 Cu4 146.2(3) . . ?
Cu2 Cu3 Cu4 61.67(5) . . ?
I3 Cu3 Cu4 110.15(6) . . ?
I1 Cu3 Cu4 60.24(5) . . ?
N3 Cu3 I4 106.0(3) . . ?
Cu2 Cu3 I4 59.48(5) . . ?
I3 Cu3 I4 113.41(6) . . ?
I1 Cu3 I4 113.54(6) . . ?
Cu4 Cu3 I4 59.52(5) . . ?
N3 Cu3 Cu1 145.9(3) . . ?
Cu2 Cu3 Cu1 59.99(5) . . ?
I3 Cu3 Cu1 59.85(5) . . ?
I1 Cu3 Cu1 59.67(5) . . ?
Cu4 Cu3 Cu1 59.63(5) . . ?
I4 Cu3 Cu1 107.93(5) . . ?
N4 Cu4 I4 105.3(3) . . ?
N4 Cu4 I2 107.0(2) . . ?
I4 Cu4 I2 110.97(6) . . ?
N4 Cu4 Cu3 143.6(2) . . ?
I4 Cu4 Cu3 60.85(5) . . ?
I2 Cu4 Cu3 109.42(6) . . ?
N4 Cu4 I1 105.8(2) . . ?
I4 Cu4 I1 114.09(6) . . ?
I2 Cu4 I1 112.91(6) . . ?
Cu3 Cu4 I1 59.54(5) . . ?
N4 Cu4 Cu1 144.7(3) . . ?
I4 Cu4 Cu1 109.93(6) . . ?
I2 Cu4 Cu1 59.50(4) . . ?
Cu3 Cu4 Cu1 60.81(5) . . ?
I1 Cu4 Cu1 59.84(4) . . ?
N4 Cu4 Cu2 146.9(3) . . ?
I4 Cu4 Cu2 58.81(5) . . ?
I2 Cu4 Cu2 60.88(5) . . ?
Cu3 Cu4 Cu2 58.23(5) . . ?
I1 Cu4 Cu2 107.19(6) . . ?
Cu1 Cu4 Cu2 59.26(5) . . ?
C1 N1 C5 114.5(10) . . ?
C1 N1 Cu1 123.9(8) . . ?
C5 N1 Cu1 121.5(8) . . ?
C12 N2 C16 115.8(11) . . ?
C12 N2 Cu2 122.2(8) . . ?
C16 N2 Cu2 121.5(8) . . ?
C23 N3 C27 117.5(10) . . ?
C23 N3 Cu3 122.6(9) . . ?
C27 N3 Cu3 119.8(8) . . ?
C34 N4 C38 114.5(9) . . ?
C34 N4 Cu4 123.4(7) . . ?
C38 N4 Cu4 122.1(7) . . ?
N1 C1 C2 126.2(11) . . ?
N1 C1 H1 116.9 . . ?
C2 C1 H1 116.9 . . ?
C1 C2 C3 120.4(10) . . ?
C1 C2 H2 119.8 . . ?
C3 C2 H2 119.8 . . ?
C4 C3 C2 113.4(11) . . ?
C4 C3 C6 123.3(10) . . ?
C2 C3 C6 123.2(10) . . ?
C3 C4 C5 123.5(11) . . ?
C3 C4 H4 118.2 . . ?
C5 C4 H4 118.2 . . ?
N1 C5 C4 121.8(10) . . ?
N1 C5 H5 119.1 . . ?
C4 C5 H5 119.1 . . ?
C7 C6 C11 118.6(13) . . ?
C7 C6 C3 121.0(11) . . ?
C11 C6 C3 120.4(11) . . ?
C6 C7 C8 121.8(15) . . ?
C6 C7 H7 119.1 . . ?
C8 C7 H7 119.1 . . ?
C7 C8 C9 117.9(17) . . ?
C7 C8 H8 121.0 . . ?
C9 C8 H8 121.0 . . ?
C10 C9 C8 121.0(16) . . ?
C10 C9 H9 119.5 . . ?
C8 C9 H9 119.5 . . ?
C9 C10 C11 120.1(16) . . ?
C9 C10 H10 119.9 . . ?
C11 C10 H10 119.9 . . ?
C10 C11 C6 120.5(15) . . ?
C10 C11 H11 119.8 . . ?
C6 C11 H11 119.8 . . ?
N2 C12 C13 123.9(11) . . ?
N2 C12 H12 118.1 . . ?
C13 C12 H12 118.1 . . ?
C12 C13 C14 120.7(11) . . ?
C12 C13 H13 119.7 . . ?
C14 C13 H13 119.7 . . ?
C13 C14 C15 117.2(11) . . ?
C13 C14 C17 124.2(10) . . ?
C15 C14 C17 118.6(10) . . ?
C14 C15 C16 117.7(11) . . ?
C14 C15 H15 121.2 . . ?
C16 C15 H15 121.2 . . ?
N2 C16 C15 124.6(12) . . ?
N2 C16 H16 117.7 . . ?
C15 C16 H16 117.7 . . ?
C18 C17 C22 120.0 . . ?
C18 C17 C14 119.8(8) . . ?
C22 C17 C14 120.2(8) . . ?
C17 C18 C19 120.0 . . ?
C17 C18 H18 120.0 . . ?
C19 C18 H18 120.0 . . ?
C18 C19 C20 120.0 . . ?
C18 C19 H19 120.0 . . ?
C20 C19 H19 120.0 . . ?
C21 C20 C19 120.0 . . ?
C21 C20 H20 120.0 . . ?
C19 C20 H20 120.0 . . ?
C22 C21 C20 120.0 . . ?
C22 C21 H21 120.0 . . ?
C20 C21 H21 120.0 . . ?
C21 C22 C17 120.0 . . ?
C21 C22 H22 120.0 . . ?
C17 C22 H22 120.0 . . ?
N3 C23 C24 124.4(12) . . ?
N3 C23 H23 117.8 . . ?
C24 C23 H23 117.8 . . ?
C25 C24 C23 119.1(13) . . ?
C25 C24 H24 120.4 . . ?
C23 C24 H24 120.4 . . ?
C24 C25 C26 115.7(11) . . ?
C24 C25 C28 122.8(11) . . ?
C26 C25 C28 120.9(11) . . ?
C25 C26 C27 121.1(11) . . ?
C25 C26 H26 119.5 . . ?
C27 C26 H26 119.5 . . ?
N3 C27 C26 121.8(11) . . ?
N3 C27 H27 119.1 . . ?
C26 C27 H27 119.1 . . ?
C33 C28 C29 118.0(12) . . ?
C33 C28 C25 121.5(12) . . ?
C29 C28 C25 120.5(11) . . ?
C30 C29 C28 120.5(14) . . ?
C30 C29 H29 119.7 . . ?
C28 C29 H29 119.7 . . ?
C31 C30 C29 120.7(16) . . ?
C31 C30 H30 119.7 . . ?
C29 C30 H30 119.7 . . ?
C30 C31 C32 119.4(14) . . ?
C30 C31 H31 120.3 . . ?
C32 C31 H31 120.3 . . ?
C31 C32 C33 121.0(16) . . ?
C31 C32 H32 119.5 . . ?
C33 C32 H32 119.5 . . ?
C32 C33 C28 120.2(15) . . ?
C32 C33 H33 119.9 . . ?
C28 C33 H33 119.9 . . ?
N4 C34 C35 124.6(10) . . ?
N4 C34 H34 117.7 . . ?
C35 C34 H34 117.7 . . ?
C34 C35 C36 120.4(10) . . ?
C34 C35 H35 119.8 . . ?
C36 C35 H35 119.8 . . ?
C35 C36 C37 116.3(10) . . ?
C35 C36 C39 121.4(9) . . ?
C37 C36 C39 122.2(9) . . ?
C38 C37 C36 119.5(10) . . ?
C38 C37 H37 120.3 . . ?
C36 C37 H37 120.3 . . ?
N4 C38 C37 124.6(10) . . ?
N4 C38 H38 117.7 . . ?
C37 C38 H38 117.7 . . ?
C40 C39 C44 118.0(10) . . ?
C40 C39 C36 122.6(9) . . ?
C44 C39 C36 119.3(9) . . ?
C41 C40 C39 120.5(10) . . ?
C41 C40 H40 119.8 . . ?
C39 C40 H40 119.8 . . ?
C42 C41 C40 122.0(10) . . ?
C42 C41 H41 119.0 . . ?
C40 C41 H41 119.0 . . ?
C41 C42 C43 118.6(11) . . ?
C41 C42 H42 120.7 . . ?
C43 C42 H42 120.7 . . ?
C42 C43 C44 121.9(12) . . ?
C42 C43 H43 119.1 . . ?
C44 C43 H43 119.1 . . ?
C43 C44 C39 119.0(11) . . ?
C43 C44 H44 120.5 . . ?
C39 C44 H44 120.5 . . ?

loop_
_geom_bond_atom_site_label_1
_geom_bond_atom_site_label_2
_geom_bond_distance
_geom_bond_site_symmetry_2
_geom_bond_publ_flag
I1 Cu3 2.6795(17) . ?
I1 Cu1 2.6927(15) . ?
I1 Cu4 2.6985(15) . ?
I2 Cu1 2.6775(14) . ?
I2 Cu4 2.6955(16) . ?
I2 Cu2 2.7535(18) . ?
I3 Cu2 2.6613(16) . ?
I3 Cu3 2.6773(17) . ?
I3 Cu1 2.6989(16) . ?
I4 Cu2 2.6680(17) . ?
I4 Cu4 2.6947(18) . ?
I4 Cu3 2.7306(17) . ?
Cu1 N1 2.032(9) . ?
Cu1 Cu2 2.689(2) . ?
Cu1 Cu4 2.6999(19) . ?
Cu1 Cu3 2.732(2) . ?
Cu2 N2 2.045(9) . ?
Cu2 Cu3 2.6452(19) . ?
Cu2 Cu4 2.739(2) . ?
Cu3 N3 2.033(9) . ?
Cu3 Cu4 2.6976(19) . ?
Cu4 N4 2.034(8) . ?
N1 C1 1.292(13) . ?
N1 C5 1.354(14) . ?
N2 C12 1.305(14) . ?
N2 C16 1.326(14) . ?
N3 C23 1.281(16) . ?
N3 C27 1.333(13) . ?
N4 C34 1.319(13) . ?
N4 C38 1.342(12) . ?
C1 C2 1.372(16) . ?
C1 H1 0.9300 . ?
C2 C3 1.386(15) . ?
C2 H2 0.9300 . ?
C3 C4 1.352(15) . ?
C3 C6 1.462(15) . ?
C4 C5 1.380(16) . ?
C4 H4 0.9300 . ?
C5 H5 0.9300 . ?
C6 C7 1.364(16) . ?
C6 C11 1.400(17) . ?
C7 C8 1.376(19) . ?
C7 H7 0.9300 . ?
C8 C9 1.40(2) . ?
C8 H8 0.9300 . ?
C9 C10 1.35(2) . ?
C9 H9 0.9300 . ?
C10 C11 1.36(2) . ?
C10 H10 0.9300 . ?
C11 H11 0.9300 . ?
C12 C13 1.347(15) . ?
C12 H12 0.9300 . ?
C13 C14 1.361(15) . ?
C13 H13 0.9300 . ?
C14 C15 1.369(15) . ?
C14 C17 1.476(13) . ?
C15 C16 1.378(15) . ?
C15 H15 0.9300 . ?
C16 H16 0.9300 . ?
C17 C18 1.3900 . ?
C17 C22 1.3900 . ?
C18 C19 1.3900 . ?
C18 H18 0.9300 . ?
C19 C20 1.3900 . ?
C19 H19 0.9300 . ?
C20 C21 1.3900 . ?
C20 H20 0.9300 . ?
C21 C22 1.3900 . ?
C21 H21 0.9300 . ?
C22 H22 0.9300 . ?
C23 C24 1.407(18) . ?
C23 H23 0.9300 . ?
C24 C25 1.369(17) . ?
C24 H24 0.9300 . ?
C25 C26 1.379(15) . ?
C25 C28 1.514(15) . ?
C26 C27 1.388(15) . ?
C26 H26 0.9300 . ?
C27 H27 0.9300 . ?
C28 C33 1.369(16) . ?
C28 C29 1.375(17) . ?
C29 C30 1.350(17) . ?
C29 H29 0.9300 . ?
C30 C31 1.34(2) . ?
C30 H30 0.9300 . ?
C31 C32 1.35(2) . ?
C31 H31 0.9300 . ?
C32 C33 1.35(2) . ?
C32 H32 0.9300 . ?
C33 H33 0.9300 . ?
C34 C35 1.353(15) . ?
C34 H34 0.9300 . ?
C35 C36 1.356(13) . ?
C35 H35 0.9300 . ?
C36 C37 1.386(13) . ?
C36 C39 1.509(14) . ?
C37 C38 1.343(14) . ?
C37 H37 0.9300 . ?
C38 H38 0.9300 . ?
C39 C40 1.386(13) . ?
C39 C44 1.411(14) . ?
C40 C41 1.373(15) . ?
C40 H40 0.9300 . ?
C41 C42 1.350(16) . ?
C41 H41 0.9300 . ?
C42 C43 1.370(17) . ?
C42 H42 0.9300 . ?
C43 C44 1.382(15) . ?
C43 H43 0.9300 . ?
C44 H44 0.9300 . ?
